data_4031571
loop_
_publ_author_name
'Lindsjoe, M.'
'Kloo, L.'
'Fischer, A.'

_publ_section_title
;
 Improvements of and insights into the isolation of bismuth polycations
 from benzene solution - single-crystal structure determinations of Bi8
 [Ga Cl4]2 and Bi5 [Ga Cl4]3
;
_journal_name_full 'European Journal of Inorganic Chemistry'
_journal_page_first 670
_journal_page_last 675
_journal_volume 2005
_journal_year 2005
_chemical_formula_sum 'Bi5 Cl12 Ga3'
_chemical_name_systematic 'Bi5 (Ga Cl4)3'
_space_group_IT_number 161
_symmetry_space_group_name_Hall 'R 3 -2"c'
_symmetry_space_group_name_H-M 'R 3 c :H'
_cell_angle_alpha 90
_cell_angle_beta 90
_cell_angle_gamma 120
_cell_formula_units_Z 6
_cell_length_a 11.814
_cell_length_b 11.814
_cell_length_c 29.974
_cell_volume 3623.008
_citation_journal_id_ASTM EJICFO
_cod_data_source_file Lindsjoe_EJICFO_2005_1618.cif
_cod_data_source_block Bi5Cl12Ga3
_cod_database_code 4031571

loop_
_symmetry_equiv_pos_as_xyz
x,y,z
-y,x-y,z
-x+y,-x,z
-y,-x,z+1/2
x,x-y,z+1/2
-x+y,y,z+1/2
x+2/3,y+1/3,z+1/3
-y+2/3,x-y+1/3,z+1/3
-x+y+2/3,-x+1/3,z+1/3
-y+2/3,-x+1/3,z+5/6
x+2/3,x-y+1/3,z+5/6
-x+y+2/3,y+1/3,z+5/6
x+1/3,y+2/3,z+2/3
-y+1/3,x-y+2/3,z+2/3
-x+y+1/3,-x+2/3,z+2/3
-y+1/3,-x+2/3,z+7/6
x+1/3,x-y+2/3,z+7/6
-x+y+1/3,y+2/3,z+7/6

loop_
_atom_site_label
_atom_site_type_symbol
_atom_site_fract_x
_atom_site_fract_y
_atom_site_fract_z
_atom_site_occupancy
_atom_site_U_iso_or_equiv
Bi2 Bi 0 0 0.17179 1 0.0
Cl2 Cl-1 0.5809 0.585 0.1908 1 0.0
Bi1 Bi 0.0038 0.16346 0.24988 1 0.0
Bi3 Bi 0 0 0.32572 1 0.0
Cl1 Cl-1 0.5922 0.5812 0.3078 1 0.0
Cl3 Cl-1 0.4551 0.2832 0.243 1 0.0
Ga1 Ga+3 0.4782 0.4795 0.2506 1 0.0
Cl4 Cl-1 0.2863 0.4508 0.2603 1 0.0
